data_7037836
loop_
_publ_author_name
'Song, Li-Cheng'
'Zhu, An-Guo'
'Guo, Yuan-Qiang'

_publ_section_title
;
 Synthesis, characterization, and H/D exchange of \m-hydride-containing
 [FeFe]-hydrogenase subsite models formed by protonation reactions of
 (\m-TDT)Fe2(CO)4(PMe3)2 (TDT = SCH2SCH2S) with protic acids.
;
_journal_issue 12
_journal_name_full 'Dalton transactions (Cambridge, England : 2003)'
_journal_page_first 5021
_journal_page_last 5029
_journal_paper_doi 10.1039/c5dt04297f
_journal_volume 45
_journal_year 2016
_chemical_formula_sum 'C12 H22 Fe2 O4 P2 S3'
_chemical_formula_weight 500.12
_chemical_name_systematic 'compound 1'
_space_group_IT_number 15
_symmetry_cell_setting monoclinic
_symmetry_space_group_name_Hall '-C 2yc'
_symmetry_space_group_name_H-M 'C 1 2/c 1'
_atom_sites_solution_hydrogens geom
_atom_sites_solution_primary direct
_atom_sites_solution_secondary difmap
_audit_creation_method SHELXL-97
_audit_update_record
;
2015-09-25 deposited with the CCDC.
2016-01-04 downloaded from the CCDC.
;
_cell_angle_alpha 90.00
_cell_angle_beta 100.177(6)
_cell_angle_gamma 90.00
_cell_formula_units_Z 4
_cell_length_a 17.214(9)
_cell_length_b 10.277(5)
_cell_length_c 12.324(6)
_cell_measurement_reflns_used 2732
_cell_measurement_temperature 293(2)
_cell_measurement_theta_max 26.21
_cell_measurement_theta_min 2.32
_cell_volume 2145.9(19)
_computing_cell_refinement 'Bruker APEX II'
_computing_data_collection 'Bruker APEX II'
_computing_data_reduction 'Bruker SAINT'
_computing_molecular_graphics 'Bruker SHELXTL'
_computing_publication_material 'Bruker SHELXTL'
_computing_structure_refinement 'SHELXL-97 (Sheldrick, 1997)'
_computing_structure_solution 'SHELXS-97 (Sheldrick, 1990)'
_diffrn_ambient_temperature 293(2)
_diffrn_measured_fraction_theta_full 0.999
_diffrn_measured_fraction_theta_max 0.999
_diffrn_measurement_device_type 'CCD area detector'
_diffrn_measurement_method 'phi and omega scans'
_diffrn_radiation_monochromator graphite
_diffrn_radiation_source 'fine-focus sealed tube'
_diffrn_radiation_type MoK\a
_diffrn_radiation_wavelength 0.71073
_diffrn_reflns_av_R_equivalents 0.0172
_diffrn_reflns_av_sigmaI/netI 0.0177
_diffrn_reflns_limit_h_max 20
_diffrn_reflns_limit_h_min -16
_diffrn_reflns_limit_k_max 12
_diffrn_reflns_limit_k_min -10
_diffrn_reflns_limit_l_max 13
_diffrn_reflns_limit_l_min -14
_diffrn_reflns_number 5618
_diffrn_reflns_theta_full 25.00
_diffrn_reflns_theta_max 25.00
_diffrn_reflns_theta_min 2.32
_exptl_absorpt_coefficient_mu 1.804
_exptl_absorpt_correction_T_max 0.8402
_exptl_absorpt_correction_T_min 0.7372
_exptl_absorpt_correction_type multi-scan
_exptl_absorpt_process_details SADABS
_exptl_crystal_colour RED
_exptl_crystal_density_diffrn 1.548
_exptl_crystal_density_meas ?
_exptl_crystal_density_method 'not measured'
_exptl_crystal_description block
_exptl_crystal_F_000 1024
_exptl_crystal_size_max 0.18
_exptl_crystal_size_mid 0.16
_exptl_crystal_size_min 0.10
_refine_diff_density_max 0.350
_refine_diff_density_min -0.303
_refine_diff_density_rms 0.055
_refine_ls_extinction_method none
_refine_ls_goodness_of_fit_ref 1.094
_refine_ls_hydrogen_treatment mixed
_refine_ls_matrix_type full
_refine_ls_number_parameters 142
_refine_ls_number_reflns 1893
_refine_ls_number_restraints 48
_refine_ls_restrained_S_all 1.179
_refine_ls_R_factor_all 0.0357
_refine_ls_R_factor_gt 0.0315
_refine_ls_shift/su_max 0.000
_refine_ls_shift/su_mean 0.000
_refine_ls_structure_factor_coef Fsqd
_refine_ls_weighting_details 'calc w=1/[\s^2^(Fo^2^)+(0.0446P)^2^+2.2880P] where P=(Fo^2^+2Fc^2^)/3'
_refine_ls_weighting_scheme calc
_refine_ls_wR_factor_gt 0.0849
_refine_ls_wR_factor_ref 0.0867
_reflns_number_gt 1655
_reflns_number_total 1893
_reflns_threshold_expression >2sigma(I)
_cod_data_source_file c5dt04297f2.cif
_cod_data_source_block 1
_cod_depositor_comments
;
The following automatic conversions were performed:

'_exptl_absorpt_correction_type' value 'MULTI-SCAN' changed to
'multi-scan' according to
/usr/data/users/saulius/crontab/automatic-downloads/rss-feeds/RSC/lib/dictionaries/cif_core.dic
dictionary named 'cif_core.dic' version 2.4.2 from 2011-04-26.

'_exptl_crystal_density_meas' value 'NONE' was changed to '?' - the
value is perceived as not measured.

Automatic conversion script
Id: cif_fix_values 4268 2015-11-12 08:31:59Z antanas 

 Adding full bibliography for 7037836--7037840.cif.
;
_cod_original_sg_symbol_H-M c2/c
_cod_database_code 7037836

loop_
_symmetry_equiv_pos_as_xyz
'x, y, z'
'-x, y, -z+1/2'
'x+1/2, y+1/2, z'
'-x+1/2, y+1/2, -z+1/2'
'-x, -y, -z'
'x, -y, z-1/2'
'-x+1/2, -y+1/2, -z'
'x+1/2, -y+1/2, z-1/2'

loop_
_atom_site_label
_atom_site_type_symbol
_atom_site_fract_x
_atom_site_fract_y
_atom_site_fract_z
_atom_site_U_iso_or_equiv
_atom_site_adp_type
_atom_site_occupancy
_atom_site_symmetry_multiplicity
_atom_site_calc_flag
_atom_site_refinement_flags
_atom_site_disorder_assembly
_atom_site_disorder_group
Fe1 Fe 0.43003(2) 0.16959(4) 0.19240(3) 0.04735(18) Uani 1 1 d . . .
S1 S 0.46503(5) 0.06903(8) 0.35572(6) 0.0509(2) Uani 1 1 d . . .
S2 S 0.45008(13) -0.17890(17) 0.21542(16) 0.0709(5) Uani 0.50 1 d P . .
P1 P 0.35533(6) 0.30687(10) 0.26981(8) 0.0701(3) Uani 1 1 d D . .
O1 O 0.3009(2) 0.0193(3) 0.0690(3) 0.1104(11) Uani 1 1 d . A .
O2 O 0.4329(2) 0.3663(3) 0.0250(2) 0.1080(11) Uani 1 1 d . A .
C1 C 0.3515(2) 0.0773(4) 0.1204(3) 0.0663(9) Uani 1 1 d . . .
C2 C 0.4331(2) 0.2886(4) 0.0917(3) 0.0648(9) Uani 1 1 d . . .
C3 C 0.3847(7) 0.4797(7) 0.2597(9) 0.092(3) Uani 0.50 1 d PDU A 1
H3A H 0.3790 0.5041 0.1835 0.138 Uiso 0.50 1 calc PR A 1
H3B H 0.4388 0.4904 0.2946 0.138 Uiso 0.50 1 calc PR A 1
H3C H 0.3516 0.5340 0.2956 0.138 Uiso 0.50 1 calc PR A 1
C4 C 0.2535(5) 0.3117(14) 0.2077(9) 0.097(4) Uani 0.50 1 d PDU A 1
H4A H 0.2306 0.3920 0.2264 0.146 Uiso 0.50 1 calc PR A 1
H4B H 0.2263 0.2400 0.2341 0.146 Uiso 0.50 1 calc PR A 1
H4C H 0.2487 0.3057 0.1290 0.146 Uiso 0.50 1 calc PR A 1
C5 C 0.3559(6) 0.2996(10) 0.4186(5) 0.090(3) Uani 0.50 1 d PDU A 1
H5A H 0.3212 0.3651 0.4385 0.135 Uiso 0.50 1 calc PR A 1
H5B H 0.4085 0.3148 0.4577 0.135 Uiso 0.50 1 calc PR A 1
H5C H 0.3384 0.2153 0.4376 0.135 Uiso 0.50 1 calc PR A 1
C3' C 0.3925(10) 0.4647(11) 0.3125(12) 0.151(7) Uani 0.50 1 d PDU A 2
H3'A H 0.4221 0.4985 0.2596 0.227 Uiso 0.50 1 calc PR A 2
H3'B H 0.4262 0.4584 0.3832 0.227 Uiso 0.50 1 calc PR A 2
H3'C H 0.3493 0.5220 0.3176 0.227 Uiso 0.50 1 calc PR A 2
C4' C 0.2655(6) 0.3483(16) 0.1720(10) 0.119(5) Uani 0.50 1 d PDU A 2
H4'A H 0.2334 0.2720 0.1560 0.179 Uiso 0.50 1 calc PR A 2
H4'B H 0.2797 0.3809 0.1051 0.179 Uiso 0.50 1 calc PR A 2
H4'C H 0.2366 0.4137 0.2036 0.179 Uiso 0.50 1 calc PR A 2
C5' C 0.3145(7) 0.2441(13) 0.3861(9) 0.141(5) Uani 0.50 1 d PDU A 2
H5'A H 0.3072 0.3145 0.4345 0.211 Uiso 0.50 1 calc PR A 2
H5'B H 0.3503 0.1815 0.4255 0.211 Uiso 0.50 1 calc PR A 2
H5'C H 0.2646 0.2033 0.3596 0.211 Uiso 0.50 1 calc PR A 2
C6 C 0.4683(2) -0.1083(3) 0.3429(3) 0.0660(9) Uani 1 1 d . . .
H6A H 0.4517 -0.1583 0.4026 0.079 Uiso 1 1 d R . .
H6B H 0.5218 -0.1274 0.3850 0.079 Uiso 1 1 d R . .

loop_
_atom_site_aniso_label
_atom_site_aniso_U_11
_atom_site_aniso_U_22
_atom_site_aniso_U_33
_atom_site_aniso_U_23
_atom_site_aniso_U_13
_atom_site_aniso_U_12
Fe1 0.0558(3) 0.0471(3) 0.0379(3) 0.00341(17) 0.00473(19) 0.00188(18)
S1 0.0619(5) 0.0534(5) 0.0379(4) 0.0048(3) 0.0099(3) 0.0016(3)
S2 0.0951(14) 0.0499(10) 0.0640(10) -0.0016(8) 0.0040(10) -0.0143(9)
P1 0.0796(6) 0.0698(6) 0.0614(5) 0.0044(4) 0.0136(5) 0.0260(5)
O1 0.099(2) 0.120(3) 0.103(2) -0.010(2) -0.0088(19) -0.045(2)
O2 0.163(3) 0.086(2) 0.0796(19) 0.0379(17) 0.032(2) 0.015(2)
C1 0.070(2) 0.071(2) 0.0572(19) 0.0050(17) 0.0080(17) -0.0066(19)
C2 0.083(2) 0.058(2) 0.0530(18) 0.0066(16) 0.0095(17) 0.0070(17)
C3 0.120(7) 0.061(5) 0.094(6) -0.018(4) 0.016(5) 0.029(5)
C4 0.073(6) 0.114(8) 0.105(7) -0.009(6) 0.016(5) 0.019(5)
C5 0.106(6) 0.104(6) 0.066(5) 0.000(4) 0.033(4) 0.044(5)
C3' 0.148(10) 0.138(9) 0.163(11) -0.070(8) 0.016(8) 0.024(7)
C4' 0.094(7) 0.137(10) 0.122(9) 0.001(7) 0.009(6) 0.041(6)
C5' 0.161(9) 0.152(9) 0.133(8) 0.027(7) 0.089(7) 0.052(7)
C6 0.084(2) 0.0529(19) 0.0599(19) 0.0132(16) 0.0106(17) -0.0029(17)

loop_
_atom_type_symbol
_atom_type_description
_atom_type_scat_dispersion_real
_atom_type_scat_dispersion_imag
_atom_type_scat_source
C C 0.0033 0.0016 'International Tables Vol C Tables 4.2.6.8 and 6.1.1.4'
H H 0.0000 0.0000 'International Tables Vol C Tables 4.2.6.8 and 6.1.1.4'
O O 0.0106 0.0060 'International Tables Vol C Tables 4.2.6.8 and 6.1.1.4'
P P 0.1023 0.0942 'International Tables Vol C Tables 4.2.6.8 and 6.1.1.4'
S S 0.1246 0.1234 'International Tables Vol C Tables 4.2.6.8 and 6.1.1.4'
Fe Fe 0.3463 0.8444 'International Tables Vol C Tables 4.2.6.8 and 6.1.1.4'

loop_
_geom_angle_atom_site_label_1
_geom_angle_atom_site_label_2
_geom_angle_atom_site_label_3
_geom_angle
_geom_angle_site_symmetry_1
_geom_angle_site_symmetry_3
C2 Fe1 C1 97.81(17) . .
C2 Fe1 P1 87.31(13) . .
C1 Fe1 P1 96.15(13) . .
C2 Fe1 S1 156.86(13) . .
C1 Fe1 S1 105.32(12) . .
P1 Fe1 S1 89.50(5) . .
C2 Fe1 S1 90.47(12) . 2_655
C1 Fe1 S1 101.58(13) . 2_655
P1 Fe1 S1 162.28(4) . 2_655
S1 Fe1 S1 85.65(4) . 2_655
C2 Fe1 Fe1 104.44(13) . 2_655
C1 Fe1 Fe1 147.19(13) . 2_655
P1 Fe1 Fe1 108.55(4) . 2_655
S1 Fe1 Fe1 55.17(3) . 2_655
S1 Fe1 Fe1 55.11(4) 2_655 2_655
C6 S1 Fe1 112.83(11) . .
C6 S1 Fe1 113.32(12) . 2_655
Fe1 S1 Fe1 69.72(4) . 2_655
C6 S2 S2 63.52(17) . 2_655
C6 S2 C6 99.4(2) . 2_655
S2 S2 C6 56.39(16) 2_655 2_655
C4 P1 C3' 112.0(8) . .
C4 P1 C5' 82.0(6) . .
C3' P1 C5' 104.9(5) . .
C4 P1 C5 105.2(4) . .
C3' P1 C5 78.7(6) . .
C5' P1 C5 30.0(5) . .
C4 P1 C4' 20.3(6) . .
C3' P1 C4' 101.5(5) . .
C5' P1 C4' 101.7(5) . .
C5 P1 C4' 121.5(6) . .
C4 P1 C3 101.7(5) . .
C3' P1 C3 20.7(6) . .
C5' P1 C3 122.6(6) . .
C5 P1 C3 98.8(4) . .
C4' P1 C3 86.6(7) . .
C4 P1 Fe1 115.5(5) . .
C3' P1 Fe1 119.7(6) . .
C5' P1 Fe1 116.3(4) . .
C5 P1 Fe1 120.0(3) . .
C4' P1 Fe1 110.3(5) . .
C3 P1 Fe1 113.0(4) . .
O1 C1 Fe1 176.9(3) . .
O2 C2 Fe1 178.2(4) . .
P1 C3 H3A 109.5 . .
P1 C3 H3B 109.5 . .
P1 C3 H3C 109.5 . .
P1 C4 H4A 109.5 . .
P1 C4 H4B 109.5 . .
P1 C4 H4C 109.5 . .
P1 C5 H5A 109.5 . .
P1 C5 H5B 109.5 . .
P1 C5 H5C 109.5 . .
P1 C3' H3'A 109.5 . .
P1 C3' H3'B 109.5 . .
H3'A C3' H3'B 109.5 . .
P1 C3' H3'C 109.5 . .
H3'A C3' H3'C 109.5 . .
H3'B C3' H3'C 109.5 . .
P1 C4' H4'A 109.5 . .
P1 C4' H4'B 109.5 . .
H4'A C4' H4'B 109.5 . .
P1 C4' H4'C 109.5 . .
H4'A C4' H4'C 109.5 . .
H4'B C4' H4'C 109.5 . .
P1 C5' H5'A 109.5 . .
P1 C5' H5'B 109.5 . .
H5'A C5' H5'B 109.5 . .
P1 C5' H5'C 109.5 . .
H5'A C5' H5'C 109.5 . .
H5'B C5' H5'C 109.5 . .
S2 C6 S1 119.9(2) . .
S2 C6 S2 60.09(17) . 2_655
S1 C6 S2 117.7(2) . 2_655
S2 C6 H6A 115.9 . .
S1 C6 H6A 116.0 . .
S2 C6 H6A 115.6 2_655 .
S2 C6 H6B 113.6 . .
S1 C6 H6B 101.0 . .
S2 C6 H6B 54.9 2_655 .
H6A C6 H6B 82.6 . .

loop_
_geom_bond_atom_site_label_1
_geom_bond_atom_site_label_2
_geom_bond_distance
_geom_bond_site_symmetry_2
Fe1 C2 1.750(4) .
Fe1 C1 1.758(4) .
Fe1 P1 2.2333(12) .
Fe1 S1 2.2481(12) .
Fe1 S1 2.2498(12) 2_655
Fe1 Fe1 2.5710(14) 2_655
S1 C6 1.831(4) .
S1 Fe1 2.2498(12) 2_655
S2 C6 1.709(4) .
S2 S2 1.778(4) 2_655
S2 C6 1.836(4) 2_655
P1 C4 1.786(7) .
P1 C3' 1.789(8) .
P1 C5' 1.822(7) .
P1 C5 1.834(6) .
P1 C4' 1.835(8) .
P1 C3 1.857(7) .
O1 C1 1.148(4) .
O2 C2 1.146(4) .
C3 H3A 0.9600 .
C3 H3B 0.9600 .
C3 H3C 0.9600 .
C4 H4A 0.9600 .
C4 H4B 0.9600 .
C4 H4C 0.9600 .
C5 H5A 0.9600 .
C5 H5B 0.9600 .
C5 H5C 0.9600 .
C3' H3'A 0.9600 .
C3' H3'B 0.9600 .
C3' H3'C 0.9600 .
C4' H4'A 0.9600 .
C4' H4'B 0.9600 .
C4' H4'C 0.9600 .
C5' H5'A 0.9600 .
C5' H5'B 0.9600 .
C5' H5'C 0.9600 .
C6 S2 1.836(4) 2_655
C6 H6A 0.9801 .
C6 H6B 0.9927 .

loop_
_geom_torsion_atom_site_label_1
_geom_torsion_atom_site_label_2
_geom_torsion_atom_site_label_3
_geom_torsion_atom_site_label_4
_geom_torsion
_geom_torsion_site_symmetry_1
_geom_torsion_site_symmetry_4
C2 Fe1 S1 C6 -138.8(3) . .
C1 Fe1 S1 C6 42.98(19) . .
P1 Fe1 S1 C6 139.22(14) . .
S1 Fe1 S1 C6 -57.84(13) 2_655 .
Fe1 Fe1 S1 C6 -107.60(13) 2_655 .
C2 Fe1 S1 Fe1 -31.2(3) . 2_655
C1 Fe1 S1 Fe1 150.59(13) . 2_655
P1 Fe1 S1 Fe1 -113.18(5) . 2_655
S1 Fe1 S1 Fe1 49.76(4) 2_655 2_655
C2 Fe1 P1 C4 80.2(5) . .
C1 Fe1 P1 C4 -17.4(5) . .
S1 Fe1 P1 C4 -122.7(5) . .
S1 Fe1 P1 C4 163.3(5) 2_655 .
Fe1 Fe1 P1 C4 -175.5(4) 2_655 .
C2 Fe1 P1 C3' -58.3(6) . .
C1 Fe1 P1 C3' -155.9(6) . .
S1 Fe1 P1 C3' 98.8(6) . .
S1 Fe1 P1 C3' 24.8(6) 2_655 .
Fe1 Fe1 P1 C3' 46.0(6) 2_655 .
C2 Fe1 P1 C5' 173.9(5) . .
C1 Fe1 P1 C5' 76.3(5) . .
S1 Fe1 P1 C5' -29.0(5) . .
S1 Fe1 P1 C5' -103.0(5) 2_655 .
Fe1 Fe1 P1 C5' -81.8(5) 2_655 .
C2 Fe1 P1 C5 -152.2(4) . .
C1 Fe1 P1 C5 110.2(4) . .
S1 Fe1 P1 C5 4.8(4) . .
S1 Fe1 P1 C5 -69.1(4) 2_655 .
Fe1 Fe1 P1 C5 -47.9(4) 2_655 .
C2 Fe1 P1 C4' 58.8(5) . .
C1 Fe1 P1 C4' -38.8(5) . .
S1 Fe1 P1 C4' -144.1(5) . .
S1 Fe1 P1 C4' 141.9(5) 2_655 .
Fe1 Fe1 P1 C4' 163.1(5) 2_655 .
C2 Fe1 P1 C3 -36.3(4) . .
C1 Fe1 P1 C3 -133.9(4) . .
S1 Fe1 P1 C3 120.7(4) . .
S1 Fe1 P1 C3 46.8(4) 2_655 .
Fe1 Fe1 P1 C3 68.0(4) 2_655 .
C2 Fe1 C1 O1 22(7) . .
P1 Fe1 C1 O1 110(7) . .
S1 Fe1 C1 O1 -159(7) . .
S1 Fe1 C1 O1 -70(7) 2_655 .
Fe1 Fe1 C1 O1 -111(7) 2_655 .
C1 Fe1 C2 O2 35(11) . .
P1 Fe1 C2 O2 -61(11) . .
S1 Fe1 C2 O2 -143(11) . .
S1 Fe1 C2 O2 137(11) 2_655 .
Fe1 Fe1 C2 O2 -169(11) 2_655 .
S2 S2 C6 S1 106.7(2) 2_655 .
C6 S2 C6 S1 61.9(2) 2_655 .
C6 S2 C6 S2 -44.8(2) 2_655 2_655
Fe1 S1 C6 S2 2.8(3) . .
Fe1 S1 C6 S2 -74.0(3) 2_655 .
Fe1 S1 C6 S2 72.4(2) . 2_655
Fe1 S1 C6 S2 -4.4(2) 2_655 2_655
